data_1547271
loop_
_publ_author_name
'Ahmed T. A. Boraei'
'El Sayed H. El Ashry'
'Axel Duerkop'

_publ_section_title
;
 Regioselectivity of the alkylation of S-substituted 1,2,4-triazoles with
 dihaloalkanes
;
_journal_name_full 'Chemistry Central Journal'
_journal_page_first 22
_journal_paper_doi 10.1186/s13065-016-0165-0
_journal_volume 10
_journal_year 2016
_chemical_formula_moiety 'C20 H19 Br N4 S'
_chemical_formula_sum 'C20 H19 Br N4 S'
_chemical_formula_weight 427.36
_space_group_crystal_system monoclinic
_space_group_IT_number 14
_space_group_name_Hall '-P 2ybc'
_space_group_name_H-M_alt 'P 1 21/c 1'
_symmetry_space_group_name_Hall '-P 2ybc'
_symmetry_space_group_name_H-M 'P 1 21/c 1'
_atom_sites_solution_hydrogens mixed
_cell_angle_alpha 90
_cell_angle_beta 93.8246(13)
_cell_angle_gamma 90
_cell_formula_units_Z 4
_cell_length_a 9.13384(13)
_cell_length_b 21.7680(3)
_cell_length_c 9.47711(13)
_cell_measurement_reflns_used 4770
_cell_measurement_temperature 123
_cell_measurement_theta_max 71.2969
_cell_measurement_theta_min 4.0583
_cell_volume 1880.09(5)
_computing_cell_refinement
;
CrysAlisPro, Oxford Diffraction Ltd.,
Version 1.171.33.66 (release 28-04-2010 CrysAlis171 .NET)
(compiled Apr 28 2010,14:27:37)
;
_computing_data_collection
;
CrysAlisPro, Oxford Diffraction Ltd.,
Version 1.171.33.66 (release 28-04-2010 CrysAlis171 .NET)
(compiled Apr 28 2010,14:27:37)
;
_computing_data_reduction
;
CrysAlisPro, Oxford Diffraction Ltd.,
Version 1.171.33.66 (release 28-04-2010 CrysAlis171 .NET)
(compiled Apr 28 2010,14:27:37)
;
_computing_molecular_graphics 'Olex2 (Dolomanov et al., 2009)'
_computing_publication_material 'Olex2 (Dolomanov et al., 2009)'
_computing_structure_refinement 'ShelXL (Sheldrick, 2015)'
_computing_structure_solution 'SIR-97 (Altomare, 1999)'
_diffrn_ambient_temperature 123.15
_diffrn_detector_area_resol_mean 10.3546
_diffrn_measured_fraction_theta_full 0.990
_diffrn_measured_fraction_theta_max 0.966
_diffrn_measurement_details
;
#__ type_ start__ end____ width___ exp.time_
  1 omega   20.00   59.00   1.0000    1.5000
omega____ theta____ kappa____ phi______ frames
    -       40.8939   37.0000 -180.0000 39

#__ type_ start__ end____ width___ exp.time_
  2 omega  -35.00   63.00   1.0000    1.5000
omega____ theta____ kappa____ phi______ frames
    -       40.8939  -37.0000  -60.0000 98

#__ type_ start__ end____ width___ exp.time_
  3 omega    4.00   68.00   1.0000    1.5000
omega____ theta____ kappa____ phi______ frames
    -       40.8939 -125.0000  -90.0000 64

#__ type_ start__ end____ width___ exp.time_
  4 omega   73.00  131.00   1.0000    3.4100
omega____ theta____ kappa____ phi______ frames
    -      102.3929  125.0000  -30.0000 58

#__ type_ start__ end____ width___ exp.time_
  5 omega   55.00  136.00   1.0000    3.4100
omega____ theta____ kappa____ phi______ frames
    -      102.3929  -77.0000 -180.0000 81

#__ type_ start__ end____ width___ exp.time_
  6 omega   80.00  109.00   1.0000    3.4100
omega____ theta____ kappa____ phi______ frames
    -      102.3929   45.0000  -30.0000 29

#__ type_ start__ end____ width___ exp.time_
  7 omega   28.00   68.00   1.0000    3.4100
omega____ theta____ kappa____ phi______ frames
    -      102.3929  -45.0000  -30.0000 40

#__ type_ start__ end____ width___ exp.time_
  8 omega   30.00   57.00   1.0000    3.4100
omega____ theta____ kappa____ phi______ frames
    -      102.3929  -45.0000 -180.0000 27

#__ type_ start__ end____ width___ exp.time_
  9 omega   76.00  158.00   1.0000    3.4100
omega____ theta____ kappa____ phi______ frames
    -      102.3929   77.0000  120.0000 82

#__ type_ start__ end____ width___ exp.time_
 10 omega   94.00  157.00   1.0000    3.4100
omega____ theta____ kappa____ phi______ frames
    -      102.3929  125.0000  -60.0000 63

#__ type_ start__ end____ width___ exp.time_
 11 omega   75.00  125.00   1.0000    3.4100
omega____ theta____ kappa____ phi______ frames
    -      102.3929   77.0000 -120.0000 50
;
_diffrn_measurement_device_type 'SuperNova, Single source at offset), Atlas'
_diffrn_measurement_method '\w scans'
_diffrn_orient_matrix_UB_11 0.1111046000
_diffrn_orient_matrix_UB_12 -0.0531644000
_diffrn_orient_matrix_UB_13 0.0160382000
_diffrn_orient_matrix_UB_21 -0.1131146000
_diffrn_orient_matrix_UB_22 -0.0387683000
_diffrn_orient_matrix_UB_23 0.0742593000
_diffrn_orient_matrix_UB_31 -0.0587632000
_diffrn_orient_matrix_UB_32 -0.0260303000
_diffrn_orient_matrix_UB_33 -0.1441024000
_diffrn_radiation_monochromator mirror
_diffrn_radiation_type CuK\a
_diffrn_radiation_wavelength 1.54184
_diffrn_reflns_av_R_equivalents 0.0220
_diffrn_reflns_av_unetI/netI 0.0243
_diffrn_reflns_Laue_measured_fraction_full 0.990
_diffrn_reflns_Laue_measured_fraction_max 0.966
_diffrn_reflns_limit_h_max 11
_diffrn_reflns_limit_h_min -10
_diffrn_reflns_limit_k_max 26
_diffrn_reflns_limit_k_min -25
_diffrn_reflns_limit_l_max 11
_diffrn_reflns_limit_l_min -11
_diffrn_reflns_number 6987
_diffrn_reflns_point_group_measured_fraction_full 0.990
_diffrn_reflns_point_group_measured_fraction_max 0.966
_diffrn_reflns_theta_full 67.684
_diffrn_reflns_theta_max 71.438
_diffrn_reflns_theta_min 4.062
_diffrn_source 'SuperNova (Cu) X-ray Source'
_exptl_absorpt_coefficient_mu 4.100
_exptl_absorpt_correction_T_max 0.859
_exptl_absorpt_correction_T_min 0.394
_exptl_absorpt_correction_type analytical
_exptl_absorpt_process_details
;
CrysAlisPro, Oxford Diffraction Ltd.,
Version 1.171.33.66 (release 28-04-2010 CrysAlis171 .NET)
(compiled Apr 28 2010,14:27:37)
Analytical numeric absorption correction using a multifaceted crystal
			model based on expressions derived by R.C. Clark & J.S. Reid.
(Clark, R. C. & Reid, J. S. (1995). Acta Cryst. A51, 887-897)
;
_exptl_crystal_colour 'translucent colourless'
_exptl_crystal_density_diffrn 1.510
_exptl_crystal_density_method 'Not Measured'
_exptl_crystal_description rod
_exptl_crystal_F_000 872
_exptl_crystal_size_max 0.5217
_exptl_crystal_size_mid 0.1035
_exptl_crystal_size_min 0.0384
_refine_diff_density_max 0.350
_refine_diff_density_min -0.464
_refine_diff_density_rms 0.061
_refine_ls_extinction_coef .
_refine_ls_extinction_method none
_refine_ls_goodness_of_fit_ref 1.072
_refine_ls_hydrogen_treatment mixed
_refine_ls_matrix_type full
_refine_ls_number_parameters 238
_refine_ls_number_reflns 3533
_refine_ls_number_restraints 0
_refine_ls_restrained_S_all 1.072
_refine_ls_R_factor_all 0.0356
_refine_ls_R_factor_gt 0.0293
_refine_ls_shift/su_max 0.001
_refine_ls_shift/su_mean 0.000
_refine_ls_structure_factor_coef Fsqd
_refine_ls_weighting_details 'w=1/[\s^2^(Fo^2^)+(0.0494P)^2^+0.2465P] where P=(Fo^2^+2Fc^2^)/3'
_refine_ls_weighting_scheme calc
_refine_ls_wR_factor_gt 0.0776
_refine_ls_wR_factor_ref 0.0802
_reflns_Friedel_coverage 0.000
_reflns_Friedel_fraction_full .
_reflns_Friedel_fraction_max .
_reflns_number_gt 3024
_reflns_number_total 3533
_reflns_threshold_expression 'I > 2\s(I)'
_cod_data_source_file 8.cif
_cod_data_source_block j181
_cod_database_code 1547271
_chemical_oxdiff_formula 'c20 h19 n4 s1 br1'
_reflns_odcompleteness_completeness 99.91
_reflns_odcompleteness_iscentric 1
_reflns_odcompleteness_theta 64.99
_olex2_refinement_description
;
1. Fixed Uiso
 At 1.2 times of:
  All C(H) groups, All C(H,H) groups, All N(H) groups
2.a Secondary CH2 refined with riding coordinates:
 C1(H1A,H1B), C2(H2A,H2B), C3(H3A,H3B), C5(H5A,H5B)
2.b Aromatic/amide H refined with riding coordinates:
 C7(H7), C8(H8), C9(H9), C10(H10), C11(H11), C14(H14), C17(H17), C18(H18),
 C19(H19), C20(H20)
;
_shelx_shelxl_version_number 2014/7
_olex2_submission_special_instructions 'No special instructions were received'

loop_
_space_group_symop_operation_xyz
'x, y, z'
'-x, y+1/2, -z+1/2'
'-x, -y, -z'
'x, -y-1/2, z-1/2'

loop_
_atom_site_label
_atom_site_type_symbol
_atom_site_fract_x
_atom_site_fract_y
_atom_site_fract_z
_atom_site_U_iso_or_equiv
_atom_site_adp_type
_atom_site_occupancy
_atom_site_site_symmetry_order
_atom_site_calc_flag
_atom_site_refinement_flags_posn
_atom_site_refinement_flags_adp
_atom_site_refinement_flags_occupancy
_atom_site_disorder_assembly
_atom_site_disorder_group
C1 C 0.4020(2) 0.56154(11) 0.8152(2) 0.0308(5) Uani 1 1 d . . . . .
H1A H 0.4865 0.5745 0.8791 0.037 Uiso 1 1 calc R . . . .
H1B H 0.4385 0.5526 0.7214 0.037 Uiso 1 1 calc R . . . .
C2 C 0.2909(2) 0.61292(10) 0.8015(2) 0.0256(4) Uani 1 1 d . . . . .
H2A H 0.2081 0.5997 0.7358 0.031 Uiso 1 1 calc R . . . .
H2B H 0.3371 0.6489 0.7587 0.031 Uiso 1 1 calc R . . . .
C3 C 0.2301(2) 0.63277(10) 0.9406(2) 0.0228(4) Uani 1 1 d . . . . .
H3A H 0.1503 0.6629 0.9207 0.027 Uiso 1 1 calc R . . . .
H3B H 0.1879 0.5966 0.9865 0.027 Uiso 1 1 calc R . . . .
C4 C 0.3889(2) 0.64418(9) 1.1711(2) 0.0202(4) Uani 1 1 d . . . . .
C5 C 0.1973(2) 0.62651(11) 1.3689(2) 0.0270(4) Uani 1 1 d . . . . .
H5A H 0.1407 0.5982 1.4262 0.032 Uiso 1 1 calc R . . . .
H5B H 0.2564 0.6536 1.4344 0.032 Uiso 1 1 calc R . . . .
C6 C 0.0931(2) 0.66490(10) 1.2770(2) 0.0237(4) Uani 1 1 d . . . . .
C7 C 0.1299(2) 0.72515(10) 1.2449(2) 0.0250(4) Uani 1 1 d . . . . .
H7 H 0.2158 0.7432 1.2893 0.030 Uiso 1 1 calc R . . . .
C8 C 0.0419(2) 0.75915(11) 1.1484(2) 0.0282(5) Uani 1 1 d . . . . .
H8 H 0.0685 0.8000 1.1261 0.034 Uiso 1 1 calc R . . . .
C9 C -0.0852(2) 0.73324(11) 1.0846(2) 0.0296(5) Uani 1 1 d . . . . .
H9 H -0.1443 0.7560 1.0169 0.036 Uiso 1 1 calc R . . . .
C10 C -0.1248(2) 0.67415(12) 1.1206(2) 0.0320(5) Uani 1 1 d . . . . .
H10 H -0.2136 0.6570 1.0802 0.038 Uiso 1 1 calc R . . . .
C11 C -0.0360(2) 0.63989(11) 1.2150(2) 0.0295(5) Uani 1 1 d . . . . .
H11 H -0.0632 0.5991 1.2375 0.035 Uiso 1 1 calc R . . . .
C12 C 0.4880(2) 0.72819(9) 1.12090(19) 0.0183(4) Uani 1 1 d . . . . .
C13 C 0.5762(2) 0.78358(9) 1.13401(19) 0.0190(4) Uani 1 1 d . . . . .
C14 C 0.6603(2) 0.80590(10) 1.24819(19) 0.0210(4) Uani 1 1 d . . . . .
H14 H 0.6704 0.7884 1.3402 0.025 Uiso 1 1 calc R . . . .
C15 C 0.7300(2) 0.86059(10) 1.2021(2) 0.0214(4) Uani 1 1 d . . . . .
C16 C 0.6811(2) 0.86899(10) 1.0582(2) 0.0213(4) Uani 1 1 d . . . . .
C17 C 0.7283(2) 0.91743(10) 0.9773(2) 0.0263(4) Uani 1 1 d . . . . .
H17 H 0.6922 0.9228 0.8818 0.032 Uiso 1 1 calc R . . . .
C18 C 0.8297(2) 0.95758(10) 1.0412(2) 0.0294(5) Uani 1 1 d . . . . .
H18 H 0.8650 0.9909 0.9883 0.035 Uiso 1 1 calc R . . . .
C19 C 0.8817(2) 0.94983(10) 1.1837(2) 0.0281(5) Uani 1 1 d . . . . .
H19 H 0.9518 0.9779 1.2249 0.034 Uiso 1 1 calc R . . . .
C20 C 0.8328(2) 0.90243(10) 1.2641(2) 0.0254(4) Uani 1 1 d . . . . .
H20 H 0.8679 0.8980 1.3602 0.030 Uiso 1 1 calc R . . . .
N1 N 0.34314(17) 0.66025(8) 1.03757(16) 0.0197(3) Uani 1 1 d . . . . .
N2 N 0.48206(18) 0.68599(8) 1.22611(16) 0.0204(3) Uani 1 1 d . . . . .
N3 N 0.40586(17) 0.71458(8) 1.00372(17) 0.0208(3) Uani 1 1 d . . . . .
N4 N 0.58689(18) 0.82203(8) 1.01977(17) 0.0210(3) Uani 1 1 d . . . . .
H4 H 0.552(3) 0.8164(12) 0.937(3) 0.025 Uiso 1 1 d R . . . .
S1 S 0.32129(5) 0.58141(2) 1.26206(5) 0.02475(13) Uani 1 1 d . . . . .
Br1 Br 0.31471(3) 0.48682(2) 0.89052(2) 0.03424(10) Uani 1 1 d . . . . .

loop_
_atom_site_aniso_label
_atom_site_aniso_U_11
_atom_site_aniso_U_22
_atom_site_aniso_U_33
_atom_site_aniso_U_23
_atom_site_aniso_U_13
_atom_site_aniso_U_12
C1 0.0319(11) 0.0321(12) 0.0287(11) -0.0047(9) 0.0054(9) -0.0045(9)
C2 0.0297(10) 0.0262(11) 0.0204(9) -0.0016(8) -0.0009(8) -0.0059(9)
C3 0.0202(9) 0.0251(11) 0.0229(9) -0.0015(8) -0.0013(8) -0.0041(8)
C4 0.0211(9) 0.0206(10) 0.0189(9) -0.0005(8) 0.0022(7) 0.0018(8)
C5 0.0302(11) 0.0290(12) 0.0224(10) 0.0010(8) 0.0059(8) -0.0025(9)
C6 0.0249(10) 0.0256(11) 0.0215(9) -0.0039(8) 0.0078(8) -0.0025(8)
C7 0.0230(10) 0.0241(11) 0.0284(11) -0.0057(8) 0.0046(8) -0.0014(8)
C8 0.0270(11) 0.0235(11) 0.0347(11) -0.0023(9) 0.0068(9) 0.0019(9)
C9 0.0242(10) 0.0305(12) 0.0341(11) -0.0038(9) 0.0023(9) 0.0071(9)
C10 0.0206(10) 0.0356(13) 0.0400(12) -0.0104(10) 0.0022(9) -0.0011(9)
C11 0.0264(10) 0.0288(12) 0.0344(11) -0.0057(9) 0.0098(9) -0.0041(9)
C12 0.0168(9) 0.0207(10) 0.0176(9) -0.0015(7) 0.0021(7) 0.0011(7)
C13 0.0187(9) 0.0205(10) 0.0180(9) -0.0004(7) 0.0026(7) 0.0006(7)
C14 0.0216(9) 0.0231(10) 0.0182(9) 0.0005(8) 0.0012(7) -0.0008(8)
C15 0.0198(9) 0.0223(10) 0.0223(9) -0.0040(8) 0.0036(7) 0.0021(8)
C16 0.0204(9) 0.0212(10) 0.0225(9) -0.0028(8) 0.0035(7) 0.0011(8)
C17 0.0297(10) 0.0240(11) 0.0254(10) 0.0013(8) 0.0041(8) -0.0012(9)
C18 0.0322(11) 0.0205(10) 0.0366(12) 0.0002(9) 0.0099(9) -0.0035(9)
C19 0.0228(10) 0.0239(11) 0.0379(11) -0.0067(9) 0.0030(9) -0.0031(8)
C20 0.0243(10) 0.0258(11) 0.0259(10) -0.0062(8) 0.0002(8) -0.0009(8)
N1 0.0203(8) 0.0191(8) 0.0198(8) -0.0010(6) 0.0018(6) -0.0021(6)
N2 0.0215(8) 0.0209(8) 0.0190(7) 0.0014(7) 0.0015(6) 0.0004(7)
N3 0.0209(8) 0.0207(8) 0.0207(8) 0.0001(6) 0.0014(6) -0.0038(7)
N4 0.0235(8) 0.0224(9) 0.0170(7) 0.0003(7) -0.0008(6) -0.0030(7)
S1 0.0290(3) 0.0200(3) 0.0255(2) 0.00351(19) 0.00331(19) -0.00101(19)
Br1 0.04285(15) 0.02305(15) 0.03643(15) -0.00495(9) -0.00015(10) -0.00366(10)

loop_
_atom_type_symbol
_atom_type_description
_atom_type_scat_dispersion_real
_atom_type_scat_dispersion_imag
_atom_type_scat_source
C C 0.0181 0.0091 'International Tables Vol C Tables 4.2.6.8 and 6.1.1.4'
H H 0.0000 0.0000 'International Tables Vol C Tables 4.2.6.8 and 6.1.1.4'
N N 0.0311 0.0180 'International Tables Vol C Tables 4.2.6.8 and 6.1.1.4'
S S 0.3331 0.5567 'International Tables Vol C Tables 4.2.6.8 and 6.1.1.4'
Br Br -0.6763 1.2805 'International Tables Vol C Tables 4.2.6.8 and 6.1.1.4'

loop_
_exptl_crystal_face_index_h
_exptl_crystal_face_index_k
_exptl_crystal_face_index_l
_exptl_crystal_face_perp_dist
_exptl_oxdiff_crystal_face_indexfrac_h
_exptl_oxdiff_crystal_face_indexfrac_k
_exptl_oxdiff_crystal_face_indexfrac_l
_exptl_oxdiff_crystal_face_x
_exptl_oxdiff_crystal_face_y
_exptl_oxdiff_crystal_face_z
0 14 0 0.0192 -0.0050 14.0056 0.0100 -0.7443 -0.5428 -0.3644
0 -14 0 0.0192 0.0050 -14.0056 -0.0100 0.7443 0.5428 0.3644
-6 -3 0 0.0433 -6.0112 -3.0421 -0.0088 -0.5071 0.7950 0.4307
6 2 0 0.0521 6.0116 2.0417 0.0081 0.5603 -0.7562 -0.4046
2 5 5 0.2058 2.0063 5.0291 5.0121 0.0366 -0.0488 -0.9682
2 -4 -6 0.2125 2.0007 -4.0041 -6.0082 0.3386 -0.5167 0.8512

loop_
_geom_angle_atom_site_label_1
_geom_angle_atom_site_label_2
_geom_angle_atom_site_label_3
_geom_angle
_geom_angle_site_symmetry_1
_geom_angle_site_symmetry_3
C2 C1 Br1 110.97(14) . .
C1 C2 C3 114.57(18) . .
N1 C3 C2 112.11(16) . .
N1 C4 S1 124.49(15) . .
N2 C4 N1 109.87(17) . .
N2 C4 S1 125.39(14) . .
C6 C5 S1 111.45(14) . .
C7 C6 C5 119.91(19) . .
C7 C6 C11 119.0(2) . .
C11 C6 C5 120.9(2) . .
C8 C7 C6 120.5(2) . .
C7 C8 C9 119.9(2) . .
C10 C9 C8 119.6(2) . .
C11 C10 C9 120.5(2) . .
C10 C11 C6 120.3(2) . .
N2 C12 C13 123.22(17) . .
N3 C12 C13 122.35(17) . .
N3 C12 N2 114.42(17) . .
C14 C13 C12 129.77(18) . .
C14 C13 N4 109.82(18) . .
N4 C13 C12 120.39(17) . .
C13 C14 C15 106.87(17) . .
C16 C15 C14 106.44(17) . .
C20 C15 C14 135.05(19) . .
C20 C15 C16 118.45(19) . .
C17 C16 C15 122.62(19) . .
N4 C16 C15 108.12(17) . .
N4 C16 C17 129.25(19) . .
C18 C17 C16 117.5(2) . .
C17 C18 C19 121.0(2) . .
C20 C19 C18 121.3(2) . .
C19 C20 C15 119.1(2) . .
C4 N1 C3 130.00(17) . .
C4 N1 N3 109.68(16) . .
N3 N1 C3 119.83(16) . .
C4 N2 C12 103.35(15) . .
C12 N3 N1 102.67(15) . .
C16 N4 C13 108.72(16) . .
C4 S1 C5 95.97(10) . .

loop_
_geom_bond_atom_site_label_1
_geom_bond_atom_site_label_2
_geom_bond_distance
_geom_bond_site_symmetry_2
C1 C2 1.510(3) .
C1 Br1 1.966(2) .
C2 C3 1.527(3) .
C3 N1 1.463(2) .
C4 N1 1.352(2) .
C4 N2 1.329(3) .
C4 S1 1.750(2) .
C5 C6 1.500(3) .
C5 S1 1.850(2) .
C6 C7 1.393(3) .
C6 C11 1.393(3) .
C7 C8 1.390(3) .
C8 C9 1.392(3) .
C9 C10 1.385(3) .
C10 C11 1.385(3) .
C12 C13 1.451(3) .
C12 N2 1.359(3) .
C12 N3 1.332(3) .
C13 C14 1.374(3) .
C13 N4 1.377(3) .
C14 C15 1.432(3) .
C15 C16 1.418(3) .
C15 C20 1.408(3) .
C16 C17 1.388(3) .
C16 N4 1.370(3) .
C17 C18 1.384(3) .
C18 C19 1.412(3) .
C19 C20 1.375(3) .
N1 N3 1.362(2) .

loop_
_geom_torsion_atom_site_label_1
_geom_torsion_atom_site_label_2
_geom_torsion_atom_site_label_3
_geom_torsion_atom_site_label_4
_geom_torsion
_geom_torsion_site_symmetry_1
_geom_torsion_site_symmetry_2
_geom_torsion_site_symmetry_3
_geom_torsion_site_symmetry_4
C1 C2 C3 N1 65.5(2) . . . .
C2 C3 N1 C4 -122.9(2) . . . .
C2 C3 N1 N3 66.0(2) . . . .
C3 N1 N3 C12 173.12(16) . . . .
C4 N1 N3 C12 0.34(19) . . . .
C5 C6 C7 C8 173.29(18) . . . .
C5 C6 C11 C10 -174.30(19) . . . .
C6 C5 S1 C4 55.23(17) . . . .
C6 C7 C8 C9 0.9(3) . . . .
C7 C6 C11 C10 1.3(3) . . . .
C7 C8 C9 C10 1.6(3) . . . .
C8 C9 C10 C11 -2.6(3) . . . .
C9 C10 C11 C6 1.2(3) . . . .
C11 C6 C7 C8 -2.3(3) . . . .
C12 C13 C14 C15 177.24(19) . . . .
C12 C13 N4 C16 -177.27(17) . . . .
C13 C12 N2 C4 179.15(17) . . . .
C13 C12 N3 N1 -179.69(17) . . . .
C13 C14 C15 C16 0.7(2) . . . .
C13 C14 C15 C20 -176.3(2) . . . .
C14 C13 N4 C16 1.4(2) . . . .
C14 C15 C16 C17 -179.00(19) . . . .
C14 C15 C16 N4 0.2(2) . . . .
C14 C15 C20 C19 176.9(2) . . . .
C15 C16 C17 C18 1.7(3) . . . .
C15 C16 N4 C13 -1.0(2) . . . .
C16 C15 C20 C19 0.2(3) . . . .
C16 C17 C18 C19 -0.8(3) . . . .
C17 C16 N4 C13 178.1(2) . . . .
C17 C18 C19 C20 -0.4(3) . . . .
C18 C19 C20 C15 0.7(3) . . . .
C20 C15 C16 C17 -1.4(3) . . . .
C20 C15 C16 N4 177.77(17) . . . .
N1 C4 N2 C12 1.0(2) . . . .
N1 C4 S1 C5 -100.81(18) . . . .
N2 C4 N1 C3 -172.73(18) . . . .
N2 C4 N1 N3 -0.9(2) . . . .
N2 C4 S1 C5 72.85(18) . . . .
N2 C12 C13 C14 -3.7(3) . . . .
N2 C12 C13 N4 174.73(17) . . . .
N2 C12 N3 N1 0.3(2) . . . .
N3 C12 C13 C14 176.35(19) . . . .
N3 C12 C13 N4 -5.2(3) . . . .
N3 C12 N2 C4 -0.9(2) . . . .
N4 C13 C14 C15 -1.3(2) . . . .
N4 C16 C17 C18 -177.3(2) . . . .
S1 C4 N1 C3 1.8(3) . . . .
S1 C4 N1 N3 173.59(14) . . . .
S1 C4 N2 C12 -173.40(14) . . . .
S1 C5 C6 C7 -92.3(2) . . . .
S1 C5 C6 C11 83.2(2) . . . .
Br1 C1 C2 C3 61.3(2) . . . .
